data_4505066
loop_
_publ_author_name
'Lu, Kuang-Lieh'
'Chen, Yen-Fu'
'Liu, Yen-Hsiang'
'Cheng, Yi-Wei'
'Liao, Rong-Tang'
'Wen, Yuh-Sheng'

_publ_section_title
;
 Bottom-Up Crystal Engineering toward Nanoporosity Exemplified by a Zinc
 Carboxylate Coordination Polymer Adopting a Tenorite Analogue Network
 Topology
;
_journal_issue 2
_journal_name_full 'Crystal Growth &amp; Design'
_journal_page_first 403
_journal_paper_doi 10.1021/cg049908h
_journal_volume 5
_journal_year 2005
_chemical_compound_source 'synthesis as described'
_chemical_formula_moiety 'C10 H4 O8 Zn1'
_chemical_formula_sum 'C5 H K O8 Zn0.5'
_chemical_formula_weight 260.84
_chemical_name_systematic
;
 ?
;
_space_group_IT_number 15
_symmetry_cell_setting monoclinic
_symmetry_Int_Tables_number 15
_symmetry_space_group_name_Hall '-C 2yc'
_symmetry_space_group_name_H-M 'C 1 2/c 1'
_atom_sites_solution_hydrogens geom
_atom_sites_solution_primary direct
_atom_sites_solution_secondary difmap
_audit_conform_dict_location ftp://ftp.iucr.org/pub/cif_core.dic
_audit_conform_dict_name cif_core.dic
_audit_conform_dict_version 2.2
_audit_creation_date 2003-04-21T22:18:05-00:00
_audit_creation_method 'WinGX routine CIF_UPDATE'
_cell_angle_alpha 90
_cell_angle_beta 91.398(10)
_cell_angle_gamma 90
_cell_formula_units_Z 8
_cell_length_a 11.3366(10)
_cell_length_b 15.3829(10)
_cell_length_c 11.1085(10)
_cell_measurement_reflns_used 0
_cell_measurement_temperature 293(2)
_cell_measurement_theta_max 0
_cell_measurement_theta_min 0
_cell_measurement_wavelength 0.71073
_cell_volume 1936.6(3)
_computing_cell_refinement 'CAD4 Express (Enraf Nonius, 1994)'
_computing_data_collection 'CAD4 Express (Enraf Nonius, 1994)'
_computing_data_reduction 'XCAD4 (Harms & Wocadlo, 1995)'
_computing_molecular_graphics 'Ortep-3 for Windows (Farrugia, 1997)'
_computing_publication_material 'WinGX publication routines (Farrugia, 1999)'
_computing_structure_refinement 'SHELXL-97 (Sheldrick, 1997)'
_computing_structure_solution 'SHELXS-97 (Sheldrick, 1997)'
_diffrn_ambient_temperature 293(2)
_diffrn_detector 'scintillation LiI'
_diffrn_detector_dtime 1.195
_diffrn_measured_fraction_theta_full 1
_diffrn_measured_fraction_theta_max 1
_diffrn_measurement_device '\k-geometry diffractometer'
_diffrn_measurement_device_type 'Enraf Nonius CAD4'
_diffrn_measurement_method 'non-profiled omega/2theta scans'
_diffrn_orient_matrix_type
;
  x-axis points to radiation source
  the matrix is specified in reciprocal space
;
_diffrn_orient_matrix_UB_11 0.062311
_diffrn_orient_matrix_UB_12 -0.045892
_diffrn_orient_matrix_UB_13 -0.003121
_diffrn_orient_matrix_UB_21 -0.061965
_diffrn_orient_matrix_UB_22 -0.04603
_diffrn_orient_matrix_UB_23 0.005263
_diffrn_orient_matrix_UB_31 -0.007953
_diffrn_orient_matrix_UB_32 -0.001063
_diffrn_orient_matrix_UB_33 -0.08984
_diffrn_radiation_monochromator graphite
_diffrn_radiation_probe x-ray
_diffrn_radiation_type MoK\a
_diffrn_radiation_wavelength 0.71073
_diffrn_reflns_av_R_equivalents 0.0135
_diffrn_reflns_av_unetI/netI 0.0419
_diffrn_reflns_limit_h_max 13
_diffrn_reflns_limit_h_min -4
_diffrn_reflns_limit_k_max 18
_diffrn_reflns_limit_k_min -5
_diffrn_reflns_limit_l_max 13
_diffrn_reflns_limit_l_min -13
_diffrn_reflns_number 1834
_diffrn_reflns_theta_full 24.97
_diffrn_reflns_theta_max 24.97
_diffrn_reflns_theta_min 2.23
_diffrn_source 'Enraf Nonius FR590'
_diffrn_standards_decay_% -1
_diffrn_standards_interval_time 60
_diffrn_standards_number 3
_exptl_absorpt_coefficient_mu 1.776
_exptl_absorpt_correction_T_max 0.7647
_exptl_absorpt_correction_T_min 0.7184
_exptl_absorpt_correction_type psi-scan
_exptl_absorpt_process_details
;
North A.C.T., Phillips D.C. & Mathews F.S. (1968) Acta. Cryst. A24, 351
        Number of psi-scan sets used was   3
        Theta correction was applied.
        Weighted transmission curves were used.
        No Fourier smoothing was applied.
;
_exptl_crystal_colour colorless
_exptl_crystal_density_diffrn 1.789
_exptl_crystal_density_method 'not measured'
_exptl_crystal_description plate
_exptl_crystal_F_000 1032
_exptl_crystal_size_max 0.25
_exptl_crystal_size_mid 0.25
_exptl_crystal_size_min 0.1
_refine_diff_density_max 0.646
_refine_diff_density_min -0.472
_refine_diff_density_rms 0.096
_refine_ls_extinction_coef 0.0013(5)
_refine_ls_extinction_expression Fc^*^=kFc[1+0.001xFc^2^\l^3^/sin(2\q)]^-1/4^
_refine_ls_extinction_method SHELXL
_refine_ls_goodness_of_fit_ref 1.058
_refine_ls_hydrogen_treatment mixed
_refine_ls_matrix_type full
_refine_ls_number_parameters 144
_refine_ls_number_reflns 1708
_refine_ls_number_restraints 0
_refine_ls_restrained_S_all 1.058
_refine_ls_R_factor_all 0.0577
_refine_ls_R_factor_gt 0.0391
_refine_ls_shift/su_max 0
_refine_ls_shift/su_mean 0
_refine_ls_structure_factor_coef Fsqd
_refine_ls_weighting_details 'calc w=1/[\s^2^(Fo^2^)+(0.0568P)^2^+6.4384P] where P=(Fo^2^+2Fc^2^)/3'
_refine_ls_weighting_scheme calc
_refine_ls_wR_factor_gt 0.1052
_refine_ls_wR_factor_ref 0.1156
_reflns_number_gt 1339
_reflns_number_total 1708
_reflns_threshold_expression >2sigma(I)
_cod_data_source_file cg049908hsi20040311_043407.cif
_cod_data_source_block i5676
_cod_original_sg_symbol_H-M 'C 2/c'
_cod_original_formula_sum 'C5 H K O8 Zn0.50'
_cod_database_code 4505066
_exptl_absorpt_factor_mur 0.258
_exptl_absorpt_correction_t_ave 0.7407
_diffrn_standards_decay_corr_max 1.009
_diffrn_standards_decay_corr_min 0.946

loop_
_symmetry_equiv_pos_as_xyz
'x, y, z'
'-x, y, -z+1/2'
'x+1/2, y+1/2, z'
'-x+1/2, y+1/2, -z+1/2'
'-x, -y, -z'
'x, -y, z-1/2'
'-x+1/2, -y+1/2, -z'
'x+1/2, -y+1/2, z-1/2'

loop_
_atom_site_label
_atom_site_type_symbol
_atom_site_fract_x
_atom_site_fract_y
_atom_site_fract_z
_atom_site_U_iso_or_equiv
_atom_site_adp_type
_atom_site_occupancy
_atom_site_symmetry_multiplicity
_atom_site_calc_flag
_atom_site_refinement_flags
Zn1 Zn 0.5 0.00325(4) 0.25 0.0167(2) Uani 1 2 d S
K1 K 0.71600(11) 0.07381(8) 0.49244(10) 0.0473(4) Uani 1 1 d .
O1 O 0.3821(2) 0.06211(17) 0.6521(2) 0.0240(6) Uani 1 1 d .
O2 O 0.5288(3) 0.1487(2) 0.5990(3) 0.0338(7) Uani 1 1 d .
O3 O 0.4088(3) 0.06342(17) 0.3749(2) 0.0273(7) Uani 1 1 d .
O4 O 0.3524(3) 0.1479(2) 0.2237(3) 0.0470(9) Uani 1 1 d .
C1 C 0.4236(4) 0.1291(3) 0.5994(3) 0.0227(9) Uani 1 1 d .
C2 C 0.3583(4) 0.1310(3) 0.3325(3) 0.0249(9) Uani 1 1 d .
C3 C 0.3329(3) 0.1898(2) 0.5439(3) 0.0207(8) Uani 1 1 d .
C4 C 0.3036(3) 0.1922(2) 0.4212(3) 0.0211(8) Uani 1 1 d .
C5 C 0.2213(4) 0.2525(3) 0.3790(4) 0.0242(9) Uani 1 1 d .
H5 H 0.2021 0.2543 0.2972 0.029 Uiso 1 1 calc R
O91 O 0.8293(5) 0.0561(5) 0.7178(5) 0.112(2) Uani 1 1 d .
O92 O 1 -0.0780(9) 0.75 0.230(8) Uani 1 2 d S
O93 O 0.5788(9) 0.3250(7) 0.5515(16) 0.111(6) Uani 0.68(2) 1 d P
O93' O 0.626(3) 0.2852(15) 0.462(2) 0.109(11) Uani 0.32(2) 1 d P
O94 O 0.4108(12) 0.4534(10) 0.501(3) 0.472(16) Uani 1 1 d .
O95 O 0.5 0.3217(6) 0.25 0.261(11) Uani 1 2 d S

loop_
_atom_site_aniso_label
_atom_site_aniso_U_11
_atom_site_aniso_U_22
_atom_site_aniso_U_33
_atom_site_aniso_U_23
_atom_site_aniso_U_13
_atom_site_aniso_U_12
Zn1 0.0199(4) 0.0148(3) 0.0153(3) 0 0.0009(2) 0
K1 0.0515(7) 0.0514(7) 0.0392(6) -0.0022(5) 0.0035(5) -0.0083(5)
O1 0.0269(15) 0.0223(14) 0.0228(14) 0.0062(12) -0.0010(12) 0.0061(12)
O2 0.0274(17) 0.0319(17) 0.0421(18) 0.0080(14) -0.0007(13) 0.0035(13)
O3 0.0363(16) 0.0219(14) 0.0240(15) -0.0023(12) 0.0077(12) 0.0122(13)
O4 0.076(3) 0.047(2) 0.0188(16) -0.0021(14) 0.0047(15) 0.0289(19)
C1 0.030(2) 0.021(2) 0.0172(18) -0.0004(15) -0.0001(16) 0.0060(17)
C2 0.029(2) 0.023(2) 0.023(2) -0.0033(16) 0.0027(17) 0.0030(17)
C3 0.024(2) 0.0146(18) 0.023(2) -0.0004(15) 0.0023(15) 0.0037(16)
C4 0.026(2) 0.0199(19) 0.0175(18) 0.0003(15) 0.0027(15) 0.0036(16)
C5 0.032(2) 0.023(2) 0.0181(18) -0.0003(16) -0.0004(16) 0.0077(17)
O91 0.080(4) 0.154(6) 0.103(4) 0.006(4) 0.018(3) -0.010(4)
O92 0.274(18) 0.147(11) 0.264(17) 0 -0.120(15) 0
O93 0.095(7) 0.068(6) 0.170(15) 0.021(8) -0.005(7) -0.034(5)
O93' 0.16(2) 0.070(13) 0.095(17) 0.001(12) -0.011(15) -0.056(14)
O94 0.206(14) 0.218(14) 1.00(5) 0.10(3) 0.12(2) -0.036(13)
O95 0.231(15) 0.064(6) 0.50(3) 0 0.234(18) 0

loop_
_atom_type_symbol
_atom_type_description
_atom_type_scat_dispersion_real
_atom_type_scat_dispersion_imag
_atom_type_scat_source
Zn Zn 0.2839 1.4301 'International Tables Vol C Tables 4.2.6.8 and 6.1.1.4'
K K 0.2009 0.2494 'International Tables Vol C Tables 4.2.6.8 and 6.1.1.4'
O O 0.0106 0.006 'International Tables Vol C Tables 4.2.6.8 and 6.1.1.4'
C C 0.0033 0.0016 'International Tables Vol C Tables 4.2.6.8 and 6.1.1.4'
H H 0 0 'International Tables Vol C Tables 4.2.6.8 and 6.1.1.4'

loop_
_geom_angle_atom_site_label_1
_geom_angle_atom_site_label_2
_geom_angle_atom_site_label_3
_geom_angle
_geom_angle_site_symmetry_1
_geom_angle_site_symmetry_3
O1 Zn1 O1 118.87(16) 6 5_656
O1 Zn1 O3 102.09(11) 6 2_655
O1 Zn1 O3 105.42(12) 5_656 2_655
O1 Zn1 O3 105.42(12) 6 .
O1 Zn1 O3 102.09(11) 5_656 .
O3 Zn1 O3 124.28(16) 2_655 .
O1 Zn1 K1 164.07(8) 6 .
O1 Zn1 K1 48.11(8) 5_656 .
O3 Zn1 K1 91.44(8) 2_655 .
O3 Zn1 K1 72.83(9) . .
O1 Zn1 K1 48.11(8) 6 2_655
O1 Zn1 K1 164.07(8) 5_656 2_655
O3 Zn1 K1 72.83(9) 2_655 2_655
O3 Zn1 K1 91.44(8) . 2_655
K1 Zn1 K1 146.40(4) . 2_655
O1 Zn1 K1 82.69(8) 6 6
O1 Zn1 K1 79.93(8) 5_656 6
O3 Zn1 K1 45.29(8) 2_655 6
O3 Zn1 K1 168.86(9) . 6
K1 Zn1 K1 101.49(3) . 6
K1 Zn1 K1 88.42(3) 2_655 6
O1 Zn1 K1 79.93(8) 6 5_656
O1 Zn1 K1 82.69(8) 5_656 5_656
O3 Zn1 K1 168.86(9) 2_655 5_656
O3 Zn1 K1 45.29(8) . 5_656
K1 Zn1 K1 88.42(3) . 5_656
K1 Zn1 K1 101.49(3) 2_655 5_656
K1 Zn1 K1 145.44(4) 6 5_656
O2 K1 O4 89.91(11) . 2_655
O2 K1 O91 89.88(14) . .
O4 K1 O91 159.07(17) 2_655 .
O2 K1 O1 105.01(9) . 5_656
O4 K1 O1 73.39(9) 2_655 5_656
O91 K1 O1 126.68(17) . 5_656
O2 K1 O93' 95.5(8) . 7_656
O4 K1 O93' 90.1(4) 2_655 7_656
O91 K1 O93' 69.1(4) . 7_656
O1 K1 O93' 153.3(7) 5_656 7_656
O2 K1 O93 119.6(3) . 7_656
O4 K1 O93 80.7(3) 2_655 7_656
O91 K1 O93 81.2(3) . 7_656
O1 K1 O93 127.9(4) 5_656 7_656
O93' K1 O93 26.2(5) 7_656 7_656
O2 K1 O94 150.0(6) . 3_545
O4 K1 O94 119.6(6) 2_655 3_545
O91 K1 O94 64.8(7) . 3_545
O1 K1 O94 80.5(5) 5_656 3_545
O93' K1 O94 90.3(7) 7_656 3_545
O93 K1 O94 74.3(4) 7_656 3_545
O2 K1 O3 72.33(9) . 5_656
O4 K1 O3 127.07(10) 2_655 5_656
O91 K1 O3 72.51(14) . 5_656
O1 K1 O3 64.59(8) 5_656 5_656
O93' K1 O3 139.7(5) 7_656 5_656
O93 K1 O3 151.4(2) 7_656 5_656
O94 K1 O3 84.3(4) 3_545 5_656
O2 K1 O93' 53.4(5) . .
O4 K1 O93' 56.2(4) 2_655 .
O91 K1 O93' 108.0(4) . .
O1 K1 O93' 122.1(3) 5_656 .
O93' K1 O93' 58.6(9) 7_656 .
O93 K1 O93' 73.0(6) 7_656 .
O94 K1 O93' 147.2(5) 3_545 .
O3 K1 O93' 125.6(5) 5_656 .
O2 K1 Zn1 86.13(7) . .
O4 K1 Zn1 47.87(7) 2_655 .
O91 K1 Zn1 152.89(14) . .
O1 K1 Zn1 31.15(5) 5_656 .
O93' K1 Zn1 137.9(4) 7_656 .
O93 K1 Zn1 123.7(3) 7_656 .
O94 K1 Zn1 108.8(5) 3_545 .
O3 K1 Zn1 80.75(6) 5_656 .
O93' K1 Zn1 91.0(3) . .
O2 K1 Zn1 46.59(7) . 5_656
O4 K1 Zn1 125.72(9) 2_655 5_656
O91 K1 Zn1 66.81(12) . 5_656
O1 K1 Zn1 87.01(6) 5_656 5_656
O93' K1 Zn1 119.6(6) 7_656 5_656
O93 K1 Zn1 143.3(4) 7_656 5_656
O94 K1 Zn1 105.6(5) 3_545 5_656
O3 K1 Zn1 28.45(5) 5_656 5_656
O93' K1 Zn1 99.5(5) . 5_656
Zn1 K1 Zn1 91.58(3) . 5_656
C1 O1 Zn1 114.2(2) . 5_656
C1 O1 K1 118.4(2) . 5_656
Zn1 O1 K1 100.74(11) 5_656 5_656
C1 O2 K1 131.8(3) . .
C2 O3 Zn1 111.1(2) . .
C2 O3 K1 123.5(3) . 5_656
Zn1 O3 K1 106.26(11) . 5_656
C2 O4 K1 140.6(3) . 2_655
O2 C1 O1 124.4(4) . .
O2 C1 C3 119.9(4) . .
O1 C1 C3 115.5(3) . .
O4 C2 O3 123.2(4) . .
O4 C2 C4 119.6(4) . .
O3 C2 C4 117.2(3) . .
C5 C3 C4 119.2(4) 7_556 .
C5 C3 C1 116.8(3) 7_556 .
C4 C3 C1 123.9(3) . .
C5 C4 C3 119.3(4) . .
C5 C4 C2 118.7(3) . .
C3 C4 C2 122.1(3) . .
C3 C5 C4 121.5(4) 7_556 .
O93' O93 K1 76.9(9) . 7_656
O93 O93' K1 76.9(9) . 7_656
O93 O93' K1 120.3(11) . .
K1 O93' K1 121.4(9) 7_656 .

loop_
_geom_bond_atom_site_label_1
_geom_bond_atom_site_label_2
_geom_bond_distance
_geom_bond_site_symmetry_2
Zn1 O1 1.977(2) 6
Zn1 O1 1.977(2) 5_656
Zn1 O3 1.981(3) 2_655
Zn1 O3 1.981(3) .
Zn1 K1 3.7557(12) .
Zn1 K1 3.7557(12) 2_655
Zn1 K1 3.9911(12) 6
Zn1 K1 3.9911(12) 5_656
K1 O2 2.711(3) .
K1 O4 2.752(3) 2_655
K1 O91 2.799(6) .
K1 O1 2.846(3) 5_656
K1 O93' 2.851(16) 7_656
K1 O93 2.852(8) 7_656
K1 O94 2.882(15) 3_545
K1 O3 2.955(3) 5_656
K1 O93' 3.42(3) .
K1 Zn1 3.9911(12) 5_656
O1 C1 1.280(5) .
O1 Zn1 1.977(2) 5_656
O1 K1 2.846(3) 5_656
O2 C1 1.231(5) .
O3 C2 1.272(5) .
O3 K1 2.955(3) 5_656
O4 C2 1.236(5) .
O4 K1 2.752(3) 2_655
C1 C3 1.510(5) .
C2 C4 1.508(5) .
C3 C5 1.386(5) 7_556
C3 C4 1.395(5) .
C4 C5 1.390(5) .
C5 C3 1.386(5) 7_556
O93 O93' 1.29(3) .
O93 K1 2.852(8) 7_656
O93' K1 2.851(16) 7_656
O94 K1 2.882(15) 3_455

loop_
_geom_torsion_atom_site_label_1
_geom_torsion_atom_site_label_2
_geom_torsion_atom_site_label_3
_geom_torsion_atom_site_label_4
_geom_torsion
_geom_torsion_site_symmetry_1
_geom_torsion_site_symmetry_4
O1 Zn1 K1 O2 -89.1(3) 6 .
O1 Zn1 K1 O2 -127.88(13) 5_656 .
O3 Zn1 K1 O2 122.56(11) 2_655 .
O3 Zn1 K1 O2 -3.03(11) . .
K1 Zn1 K1 O2 62.29(7) 2_655 .
K1 Zn1 K1 O2 167.07(7) 6 .
K1 Zn1 K1 O2 -46.30(7) 5_656 .
O1 Zn1 K1 O4 177.5(3) 6 2_655
O1 Zn1 K1 O4 138.72(16) 5_656 2_655
O3 Zn1 K1 O4 29.16(14) 2_655 2_655
O3 Zn1 K1 O4 -96.42(14) . 2_655
K1 Zn1 K1 O4 -31.11(11) 2_655 2_655
K1 Zn1 K1 O4 73.68(11) 6 2_655
K1 Zn1 K1 O4 -139.69(11) 5_656 2_655
O1 Zn1 K1 O91 -7.0(4) 6 .
O1 Zn1 K1 O91 -45.7(3) 5_656 .
O3 Zn1 K1 O91 -155.3(3) 2_655 .
O3 Zn1 K1 O91 79.1(3) . .
K1 Zn1 K1 O91 144.4(3) 2_655 .
K1 Zn1 K1 O91 -110.8(3) 6 .
K1 Zn1 K1 O91 35.8(3) 5_656 .
O1 Zn1 K1 O1 38.8(4) 6 5_656
O3 Zn1 K1 O1 -109.56(14) 2_655 5_656
O3 Zn1 K1 O1 124.86(14) . 5_656
K1 Zn1 K1 O1 -169.83(11) 2_655 5_656
K1 Zn1 K1 O1 -65.04(11) 6 5_656
K1 Zn1 K1 O1 81.59(11) 5_656 5_656
O1 Zn1 K1 O93' 177.0(12) 6 7_656
O1 Zn1 K1 O93' 138.2(11) 5_656 7_656
O3 Zn1 K1 O93' 28.7(11) 2_655 7_656
O3 Zn1 K1 O93' -96.9(11) . 7_656
K1 Zn1 K1 O93' -31.6(11) 2_655 7_656
K1 Zn1 K1 O93' 73.2(11) 6 7_656
K1 Zn1 K1 O93' -140.2(11) 5_656 7_656
O1 Zn1 K1 O93 147.6(4) 6 7_656
O1 Zn1 K1 O93 108.8(3) 5_656 7_656
O3 Zn1 K1 O93 -0.8(3) 2_655 7_656
O3 Zn1 K1 O93 -126.3(3) . 7_656
K1 Zn1 K1 O93 -61.0(3) 2_655 7_656
K1 Zn1 K1 O93 43.8(3) 6 7_656
K1 Zn1 K1 O93 -169.6(3) 5_656 7_656
O1 Zn1 K1 O94 64.3(5) 6 3_545
O1 Zn1 K1 O94 25.5(5) 5_656 3_545
O3 Zn1 K1 O94 -84.1(5) 2_655 3_545
O3 Zn1 K1 O94 150.4(5) . 3_545
K1 Zn1 K1 O94 -144.3(5) 2_655 3_545
K1 Zn1 K1 O94 -39.5(5) 6 3_545
K1 Zn1 K1 O94 107.1(5) 5_656 3_545
O1 Zn1 K1 O3 -16.4(3) 6 5_656
O1 Zn1 K1 O3 -55.18(12) 5_656 5_656
O3 Zn1 K1 O3 -164.74(10) 2_655 5_656
O3 Zn1 K1 O3 69.68(11) . 5_656
K1 Zn1 K1 O3 134.99(6) 2_655 5_656
K1 Zn1 K1 O3 -120.22(6) 6 5_656
K1 Zn1 K1 O3 26.41(5) 5_656 5_656
O1 Zn1 K1 O93' -142.3(6) 6 .
O1 Zn1 K1 O93' 178.9(5) 5_656 .
O3 Zn1 K1 O93' 69.3(5) 2_655 .
O3 Zn1 K1 O93' -56.3(5) . .
K1 Zn1 K1 O93' 9.1(5) 2_655 .
K1 Zn1 K1 O93' 113.8(5) 6 .
K1 Zn1 K1 O93' -99.5(5) 5_656 .
O1 Zn1 K1 Zn1 -42.8(3) 6 5_656
O1 Zn1 K1 Zn1 -81.59(11) 5_656 5_656
O3 Zn1 K1 Zn1 168.85(9) 2_655 5_656
O3 Zn1 K1 Zn1 43.27(8) . 5_656
K1 Zn1 K1 Zn1 108.58(2) 2_655 5_656
K1 Zn1 K1 Zn1 -146.63(4) 6 5_656
K1 Zn1 K1 Zn1 0 5_656 5_656
O4 K1 O2 C1 78.6(3) 2_655 .
O91 K1 O2 C1 -122.3(4) . .
O1 K1 O2 C1 5.8(4) 5_656 .
O93' K1 O2 C1 168.6(5) 7_656 .
O93 K1 O2 C1 157.8(5) 7_656 .
O94 K1 O2 C1 -91.2(8) 3_545 .
O3 K1 O2 C1 -50.7(3) 5_656 .
O93' K1 O2 C1 124.9(5) . .
Zn1 K1 O2 C1 30.8(3) . .
Zn1 K1 O2 C1 -65.0(3) 5_656 .
O1 Zn1 O3 C2 -78.7(3) 6 .
O1 Zn1 O3 C2 156.5(3) 5_656 .
O3 Zn1 O3 C2 38.1(2) 2_655 .
K1 Zn1 O3 C2 117.8(3) . .
K1 Zn1 O3 C2 -32.0(3) 2_655 .
K1 Zn1 O3 C2 57.1(6) 6 .
K1 Zn1 O3 C2 -136.8(3) 5_656 .
O1 Zn1 O3 K1 58.12(12) 6 5_656
O1 Zn1 O3 K1 -66.72(13) 5_656 5_656
O3 Zn1 O3 K1 174.92(13) 2_655 5_656
K1 Zn1 O3 K1 -105.38(9) . 5_656
K1 Zn1 O3 K1 104.81(9) 2_655 5_656
K1 Zn1 O3 K1 -166.1(3) 6 5_656
K1 O2 C1 O1 69.1(5) . .
K1 O2 C1 C3 -116.1(4) . .
Zn1 O1 C1 O2 6.2(5) 5_656 .
K1 O1 C1 O2 -112.2(4) 5_656 .
Zn1 O1 C1 C3 -168.7(2) 5_656 .
K1 O1 C1 C3 72.9(4) 5_656 .
K1 O4 C2 O3 52.4(7) 2_655 .
K1 O4 C2 C4 -127.5(4) 2_655 .
Zn1 O3 C2 O4 10.7(5) . .
K1 O3 C2 O4 -117.3(4) 5_656 .
Zn1 O3 C2 C4 -169.4(3) . .
K1 O3 C2 C4 62.6(4) 5_656 .
O2 C1 C3 C5 -94.8(5) . 7_556
O1 C1 C3 C5 80.3(5) . 7_556
O2 C1 C3 C4 83.7(5) . .
O1 C1 C3 C4 -101.2(4) . .
C5 C3 C4 C5 0.4(6) 7_556 .
C1 C3 C4 C5 -178.0(4) . .
C5 C3 C4 C2 -179.5(4) 7_556 .
C1 C3 C4 C2 2.1(6) . .
O4 C2 C4 C5 17.3(6) . .
O3 C2 C4 C5 -162.6(4) . .
O4 C2 C4 C3 -162.8(4) . .
O3 C2 C4 C3 17.3(6) . .
C3 C4 C5 C3 -0.4(7) . 7_556
C2 C4 C5 C3 179.5(4) . 7_556
K1 O93 O93' K1 118.9(12) 7_656 .
O2 K1 O93' O93 33.5(14) . .
O4 K1 O93' O93 153.0(18) 2_655 .
O91 K1 O93' O93 -42.4(16) . .
O1 K1 O93' O93 118.6(13) 5_656 .
O93' K1 O93' O93 -92.8(15) 7_656 .
O93 K1 O93' O93 -116.9(14) 7_656 .
O94 K1 O93' O93 -114(2) 3_545 .
O3 K1 O93' O93 38.6(16) 5_656 .
Zn1 K1 O93' O93 117.9(15) . .
Zn1 K1 O93' O93 26.2(15) 5_656 .
O2 K1 O93' K1 126.3(12) . 7_656
O4 K1 O93' K1 -114.1(12) 2_655 7_656
O91 K1 O93' K1 50.4(11) . 7_656
O1 K1 O93' K1 -148.6(7) 5_656 7_656
O93' K1 O93' K1 0 7_656 7_656
O93 K1 O93' K1 -24.1(7) 7_656 7_656
O94 K1 O93' K1 -21(2) 3_545 7_656
O3 K1 O93' K1 131.5(9) 5_656 7_656
Zn1 K1 O93' K1 -149.2(10) . 7_656
Zn1 K1 O93' K1 119.0(10) 5_656 7_656
